data_7220698
loop_
_publ_author_name
'Tripathi, Sarita'
'Srirambalaji, Renganathan'
'Patra, Samir'
'Anantharaman, Ganapathi'

_publ_section_title
;
 Anion triggered and solvent assisted structural diversity and reversible
 single-crystal-to-single-crystal (SCSC) transformation between 1D and 2D
 coordination polymers
;
_journal_issue 46
_journal_name_full CrystEngComm
_journal_page_first 8876
_journal_paper_doi 10.1039/C5CE00690B
_journal_volume 17
_journal_year 2015
_chemical_formula_moiety 'C22 H18 N10 Zn,2(F6P)'
_chemical_formula_sum 'C22 H18 F12 N10 P2 Zn'
_chemical_formula_weight 777.77
_chemical_name_common 'Zn-pyim2 td'
_chemical_name_systematic
;
 ?
;
_space_group_IT_number 2
_symmetry_cell_setting triclinic
_symmetry_space_group_name_Hall '-P 1'
_symmetry_space_group_name_H-M 'P -1'
_atom_sites_solution_hydrogens geom
_atom_sites_solution_primary direct
_atom_sites_solution_secondary difmap
_audit_creation_method SHELXL-97
_audit_update_record
;
2015-06-04 deposited with the CCDC.
2015-06-08 downloaded from the CCDC.
;
_cell_angle_alpha 80.924(5)
_cell_angle_beta 73.374(5)
_cell_angle_gamma 65.235(5)
_cell_formula_units_Z 2
_cell_length_a 9.979(5)
_cell_length_b 10.302(5)
_cell_length_c 15.743(5)
_cell_measurement_reflns_used 4495
_cell_measurement_temperature 293(2)
_cell_measurement_theta_max 28.35
_cell_measurement_theta_min 2.32
_cell_volume 1406.8(11)
_computing_structure_refinement 'SHELXL-97 (Sheldrick, 1997)'
_computing_structure_solution 'SHELXS-97 (Sheldrick, 1990)'
_diffrn_ambient_temperature 293(2)
_diffrn_measured_fraction_theta_full 0.970
_diffrn_measured_fraction_theta_max 0.970
_diffrn_measurement_device_type 'CCD area detector'
_diffrn_measurement_method 'phi and omega scans'
_diffrn_radiation_monochromator graphite
_diffrn_radiation_source 'fine-focus sealed tube'
_diffrn_radiation_type MoK\a
_diffrn_radiation_wavelength 0.71069
_diffrn_reflns_av_R_equivalents 0.0167
_diffrn_reflns_av_sigmaI/netI 0.0323
_diffrn_reflns_limit_h_max 11
_diffrn_reflns_limit_h_min -12
_diffrn_reflns_limit_k_max 12
_diffrn_reflns_limit_k_min -12
_diffrn_reflns_limit_l_max 19
_diffrn_reflns_limit_l_min -16
_diffrn_reflns_number 7947
_diffrn_reflns_theta_full 26.00
_diffrn_reflns_theta_max 26.00
_diffrn_reflns_theta_min 2.18
_exptl_absorpt_coefficient_mu 1.103
_exptl_absorpt_correction_type none
_exptl_crystal_colour white
_exptl_crystal_density_diffrn 1.836
_exptl_crystal_density_method 'not measured'
_exptl_crystal_description block
_exptl_crystal_F_000 776
_exptl_crystal_size_max 0.20
_exptl_crystal_size_mid 0.18
_exptl_crystal_size_min 0.15
_refine_diff_density_max 0.748
_refine_diff_density_min -0.807
_refine_diff_density_rms 0.147
_refine_ls_extinction_method none
_refine_ls_goodness_of_fit_ref 1.168
_refine_ls_hydrogen_treatment constr
_refine_ls_matrix_type full
_refine_ls_number_parameters 424
_refine_ls_number_reflns 5378
_refine_ls_number_restraints 0
_refine_ls_restrained_S_all 1.168
_refine_ls_R_factor_all 0.0582
_refine_ls_R_factor_gt 0.0423
_refine_ls_shift/su_max 0.000
_refine_ls_shift/su_mean 0.000
_refine_ls_structure_factor_coef Fsqd
_refine_ls_weighting_details 'calc w=1/[\s^2^(Fo^2^)+(0.0314P)^2^+6.7942P] where P=(Fo^2^+2Fc^2^)/3'
_refine_ls_weighting_scheme calc
_refine_ls_wR_factor_gt 0.0925
_refine_ls_wR_factor_ref 0.1368
_reflns_number_gt 4668
_reflns_number_total 5378
_reflns_threshold_expression >2sigma(I)
_cod_data_source_file c5ce00690b2.cif
_cod_data_source_block 6octam
_cod_depositor_comments
;
The following automatic conversions were performed:

'_symmetry_cell_setting' value 'Triclinic' changed to 'triclinic'
according to
/usr/data/users/saulius/crontab/automatic-downloads/rss-feeds/RSC/lib/dictionaries/cif_core.dic
dictionary named 'cif_core.dic' version 2.4.2 from 2011-04-26.

Automatic conversion script
Id: cif_fix_values 3271 2015-04-21 07:52:19Z andrius 

 Adding full bibliography for 7220696--7220699.cif.
;
_cod_database_code 7220698

loop_
_symmetry_equiv_pos_as_xyz
'x, y, z'
'-x, -y, -z'

loop_
_atom_site_label
_atom_site_type_symbol
_atom_site_fract_x
_atom_site_fract_y
_atom_site_fract_z
_atom_site_U_iso_or_equiv
_atom_site_adp_type
_atom_site_occupancy
_atom_site_symmetry_multiplicity
_atom_site_calc_flag
_atom_site_refinement_flags
C1 C 0.4137(4) 0.2785(4) 0.6218(3) 0.0171(8) Uani 1 1 d .
H1 H 0.4475 0.1970 0.5902 0.021 Uiso 1 1 calc R
C2 C 0.4027(5) 0.4743(4) 0.6685(3) 0.0226(9) Uani 1 1 d .
H2 H 0.4265 0.5497 0.6751 0.027 Uiso 1 1 calc R
C3 C 0.2787(5) 0.4490(5) 0.7148(3) 0.0230(9) Uani 1 1 d .
H3 H 0.2009 0.5052 0.7592 0.028 Uiso 1 1 calc R
C4 C 0.6313(5) 0.3416(4) 0.5471(3) 0.0177(8) Uani 1 1 d .
C5 C 0.7047(5) 0.4314(5) 0.5403(3) 0.0227(9) Uani 1 1 d .
H5 H 0.6626 0.5106 0.5751 0.027 Uiso 1 1 calc R
C6 C 0.8463(5) 0.3977(5) 0.4783(3) 0.0250(9) Uani 1 1 d .
H6 H 0.9008 0.4547 0.4715 0.030 Uiso 1 1 calc R
C7 C 0.9043(5) 0.2790(5) 0.4275(3) 0.0225(9) Uani 1 1 d .
H7 H 0.9965 0.2553 0.3849 0.027 Uiso 1 1 calc R
C8 C 0.8186(5) 0.1978(4) 0.4430(3) 0.0198(8) Uani 1 1 d .
C9 C 0.7876(5) 0.0213(5) 0.3682(3) 0.0220(9) Uani 1 1 d .
H9 H 0.6822 0.0652 0.3782 0.026 Uiso 1 1 calc R
C10 C 1.0234(5) -0.1278(5) 0.3268(3) 0.0227(9) Uani 1 1 d .
H10 H 1.1088 -0.2066 0.3024 0.027 Uiso 1 1 calc R
C11 C 1.0239(5) -0.0240(5) 0.3695(3) 0.0250(9) Uani 1 1 d .
H11 H 1.1084 -0.0174 0.3794 0.030 Uiso 1 1 calc R
C12 C -0.1344(5) 0.2820(5) 0.8694(3) 0.0224(9) Uani 1 1 d .
H12 H -0.1060 0.1994 0.9055 0.027 Uiso 1 1 calc R
C13 C -0.1276(5) 0.4555(5) 0.7722(3) 0.0268(10) Uani 1 1 d .
H13 H -0.0904 0.5128 0.7288 0.032 Uiso 1 1 calc R
C14 C -0.2760(5) 0.4807(5) 0.8079(3) 0.0273(10) Uani 1 1 d .
H14 H -0.3591 0.5573 0.7935 0.033 Uiso 1 1 calc R
C15 C -0.4118(5) 0.3491(4) 0.9243(3) 0.0201(8) Uani 1 1 d .
C16 C -0.5579(5) 0.4409(5) 0.9187(3) 0.0243(9) Uani 1 1 d .
H16 H -0.5758 0.5195 0.8789 0.029 Uiso 1 1 calc R
C17 C -0.6768(5) 0.4093(5) 0.9760(3) 0.0287(10) Uani 1 1 d .
H17 H -0.7769 0.4675 0.9746 0.034 Uiso 1 1 calc R
C18 C -0.6465(5) 0.2919(5) 1.0350(3) 0.0245(9) Uani 1 1 d .
H18 H -0.7242 0.2703 1.0748 0.029 Uiso 1 1 calc R
C19 C -0.4952(5) 0.2084(4) 1.0317(3) 0.0221(9) Uani 1 1 d .
C20 C 0.3239(5) -0.0271(4) 0.8823(3) 0.0202(8) Uani 1 1 d .
H20 H 0.2498 -0.0649 0.8969 0.024 Uiso 1 1 calc R
C21 C 0.5345(5) 0.0017(5) 0.8757(3) 0.0219(9) Uani 1 1 d .
H21 H 0.6283 -0.0114 0.8837 0.026 Uiso 1 1 calc R
C22 C 0.4491(5) 0.1073(5) 0.8270(3) 0.0210(9) Uani 1 1 d .
H22 H 0.4749 0.1814 0.7958 0.025 Uiso 1 1 calc R
F1 F 0.7563(3) 0.9021(3) 0.5782(2) 0.0387(7) Uani 1 1 d .
F2 F 0.5965(4) 0.8320(4) 0.5386(2) 0.0468(8) Uani 1 1 d .
F3 F 0.5154(3) 0.9528(3) 0.66210(18) 0.0308(6) Uani 1 1 d .
F4 F 0.5551(3) 0.7196(3) 0.6711(2) 0.0399(7) Uani 1 1 d .
F5 F 0.7163(4) 0.7874(3) 0.7121(2) 0.0408(7) Uani 1 1 d .
F6 F 0.7970(3) 0.6655(3) 0.5892(2) 0.0413(8) Uani 1 1 d .
F7 F 0.0324(3) 0.9536(3) 0.8577(2) 0.0350(7) Uani 1 1 d .
F8 F -0.0881(5) 0.8432(4) 0.8123(3) 0.0647(12) Uani 1 1 d .
F9 F -0.1097(4) 0.8475(4) 0.9574(3) 0.0645(12) Uani 1 1 d .
F10 F 0.0259(3) 0.6402(3) 0.88771(18) 0.0296(6) Uani 1 1 d .
F11 F 0.1468(4) 0.7497(4) 0.9326(2) 0.0489(9) Uani 1 1 d .
F12 F 0.1662(4) 0.7473(4) 0.7876(2) 0.0531(9) Uani 1 1 d .
N1 N 0.2866(4) 0.3249(4) 0.6853(2) 0.0196(7) Uani 1 1 d .
N2 N 0.4869(4) 0.3664(4) 0.6096(2) 0.0200(7) Uani 1 1 d .
N3 N 0.6838(4) 0.2268(4) 0.5000(2) 0.0194(7) Uani 1 1 d .
N4 N 0.8739(4) 0.0703(4) 0.3956(2) 0.0187(7) Uani 1 1 d .
N5 N 0.8741(4) -0.0975(4) 0.3254(2) 0.0197(7) Uani 1 1 d .
N6 N -0.0392(4) 0.3285(4) 0.8115(2) 0.0215(7) Uani 1 1 d .
N7 N -0.2805(4) 0.3712(4) 0.8696(2) 0.0198(7) Uani 1 1 d .
N8 N -0.3783(4) 0.2334(4) 0.9789(2) 0.0212(7) Uani 1 1 d .
N9 N 0.3170(4) 0.0893(4) 0.8302(2) 0.0202(7) Uani 1 1 d .
N10 N 0.4525(4) -0.0830(4) 0.9111(2) 0.0201(7) Uani 1 1 d .
P1 P 0.65665(13) 0.81093(12) 0.62480(8) 0.0227(3) Uani 1 1 d .
P2 P 0.02810(12) 0.79748(12) 0.87278(7) 0.0213(2) Uani 1 1 d .
Zn1 Zn 0.17611(5) 0.20059(5) 0.75204(3) 0.01973(15) Uani 1 1 d .

loop_
_atom_site_aniso_label
_atom_site_aniso_U_11
_atom_site_aniso_U_22
_atom_site_aniso_U_33
_atom_site_aniso_U_23
_atom_site_aniso_U_13
_atom_site_aniso_U_12
C1 0.0192(19) 0.020(2) 0.0149(18) 0.0013(15) 0.0005(15) -0.0137(16)
C2 0.029(2) 0.016(2) 0.023(2) -0.0024(16) -0.0037(18) -0.0105(18)
C3 0.031(2) 0.019(2) 0.019(2) -0.0043(16) -0.0009(18) -0.0120(18)
C4 0.0181(19) 0.0139(18) 0.021(2) 0.0016(15) -0.0041(16) -0.0076(16)
C5 0.027(2) 0.020(2) 0.023(2) -0.0044(17) -0.0053(18) -0.0115(18)
C6 0.023(2) 0.027(2) 0.031(2) 0.0004(19) -0.0053(19) -0.0164(19)
C7 0.016(2) 0.024(2) 0.032(2) -0.0046(18) -0.0077(17) -0.0095(17)
C8 0.023(2) 0.019(2) 0.019(2) 0.0016(16) -0.0044(17) -0.0108(17)
C9 0.025(2) 0.021(2) 0.023(2) 0.0000(17) -0.0050(17) -0.0128(18)
C10 0.0151(19) 0.026(2) 0.027(2) -0.0051(18) -0.0060(17) -0.0059(17)
C11 0.0140(19) 0.027(2) 0.030(2) -0.0043(19) -0.0056(17) -0.0035(17)
C12 0.028(2) 0.021(2) 0.018(2) 0.0010(17) -0.0063(17) -0.0105(18)
C13 0.028(2) 0.025(2) 0.022(2) 0.0008(18) -0.0013(18) -0.0093(19)
C14 0.031(2) 0.022(2) 0.026(2) 0.0032(18) -0.0069(19) -0.0088(19)
C15 0.021(2) 0.017(2) 0.021(2) -0.0008(16) -0.0033(17) -0.0083(17)
C16 0.026(2) 0.022(2) 0.023(2) 0.0007(17) -0.0078(18) -0.0069(18)
C17 0.020(2) 0.029(2) 0.032(3) -0.008(2) -0.0043(19) -0.0041(19)
C18 0.024(2) 0.028(2) 0.025(2) -0.0015(18) -0.0060(18) -0.0125(19)
C19 0.019(2) 0.019(2) 0.025(2) -0.0023(17) -0.0012(17) -0.0071(17)
C20 0.022(2) 0.022(2) 0.019(2) 0.0038(16) -0.0050(17) -0.0136(17)
C21 0.022(2) 0.024(2) 0.023(2) -0.0044(17) -0.0043(17) -0.0119(18)
C22 0.024(2) 0.024(2) 0.022(2) -0.0027(17) -0.0037(17) -0.0163(18)
F1 0.0314(15) 0.0337(16) 0.0556(19) 0.0106(14) -0.0145(14) -0.0192(13)
F2 0.0426(18) 0.073(2) 0.0332(16) -0.0125(15) -0.0134(14) -0.0246(17)
F3 0.0311(14) 0.0249(14) 0.0378(15) -0.0063(12) -0.0109(12) -0.0092(12)
F4 0.0321(15) 0.0285(15) 0.060(2) 0.0011(14) -0.0033(14) -0.0189(13)
F5 0.0489(18) 0.0404(17) 0.0373(16) 0.0039(13) -0.0244(14) -0.0146(14)
F6 0.0254(14) 0.0315(15) 0.068(2) -0.0173(15) -0.0030(14) -0.0121(12)
F7 0.0312(15) 0.0194(13) 0.0570(19) 0.0006(12) -0.0125(13) -0.0122(12)
F8 0.079(3) 0.054(2) 0.101(3) 0.036(2) -0.070(2) -0.046(2)
F9 0.052(2) 0.053(2) 0.079(3) -0.0386(19) 0.0384(19) -0.0342(18)
F10 0.0343(15) 0.0249(14) 0.0342(15) -0.0027(11) -0.0025(12) -0.0194(12)
F11 0.064(2) 0.0490(19) 0.061(2) 0.0225(16) -0.0438(18) -0.0388(18)
F12 0.065(2) 0.0455(19) 0.0457(19) -0.0198(15) 0.0258(16) -0.0376(17)
N1 0.0242(18) 0.0183(17) 0.0209(18) -0.0023(14) -0.0049(15) -0.0126(15)
N2 0.0203(17) 0.0188(17) 0.0208(18) -0.0035(14) -0.0018(14) -0.0089(14)
N3 0.0221(17) 0.0200(17) 0.0185(17) 0.0001(14) -0.0041(14) -0.0115(14)
N4 0.0212(17) 0.0155(16) 0.0189(17) -0.0031(13) -0.0022(14) -0.0078(14)
N5 0.0185(17) 0.0214(18) 0.0187(17) -0.0035(14) -0.0010(14) -0.0089(14)
N6 0.0246(18) 0.0198(18) 0.0191(18) 0.0005(14) 0.0003(14) -0.0120(15)
N7 0.0177(17) 0.0181(17) 0.0185(17) 0.0011(14) -0.0013(14) -0.0050(14)
N8 0.0223(18) 0.0205(18) 0.0226(18) -0.0042(14) -0.0034(15) -0.0103(15)
N9 0.0209(17) 0.0264(19) 0.0139(16) -0.0036(14) -0.0001(14) -0.0118(15)
N10 0.0183(17) 0.0184(17) 0.0223(18) -0.0009(14) -0.0026(14) -0.0076(14)
P1 0.0227(6) 0.0202(5) 0.0280(6) -0.0030(4) -0.0064(5) -0.0102(5)
P2 0.0215(5) 0.0196(5) 0.0235(6) -0.0012(4) -0.0045(5) -0.0093(4)
Zn1 0.0213(3) 0.0195(3) 0.0191(3) -0.00177(19) -0.00127(19) -0.0107(2)

loop_
_atom_type_symbol
_atom_type_description
_atom_type_scat_dispersion_real
_atom_type_scat_dispersion_imag
_atom_type_scat_source
C C 0.0033 0.0016 'International Tables Vol C Tables 4.2.6.8 and 6.1.1.4'
H H 0.0000 0.0000 'International Tables Vol C Tables 4.2.6.8 and 6.1.1.4'
N N 0.0061 0.0033 'International Tables Vol C Tables 4.2.6.8 and 6.1.1.4'
F F 0.0171 0.0103 'International Tables Vol C Tables 4.2.6.8 and 6.1.1.4'
P P 0.1023 0.0942 'International Tables Vol C Tables 4.2.6.8 and 6.1.1.4'
Zn Zn 0.2839 1.4301 'International Tables Vol C Tables 4.2.6.8 and 6.1.1.4'

loop_
_geom_angle_atom_site_label_1
_geom_angle_atom_site_label_2
_geom_angle_atom_site_label_3
_geom_angle
_geom_angle_site_symmetry_1
_geom_angle_site_symmetry_3
N1 C1 N2 110.2(4) . .
C3 C2 N2 106.5(4) . .
C2 C3 N1 108.7(4) . .
N3 C4 C5 125.1(4) . .
N3 C4 N2 114.0(3) . .
C5 C4 N2 120.9(4) . .
C4 C5 C6 116.9(4) . .
C7 C6 C5 119.6(4) . .
C8 C7 C6 116.7(4) . .
N3 C8 C7 125.5(4) . .
N3 C8 N4 114.5(4) . .
C7 C8 N4 120.0(4) . .
N5 C9 N4 110.4(4) . .
C11 C10 N5 109.0(4) . .
C10 C11 N4 106.3(4) . .
N6 C12 N7 110.6(4) . .
C14 C13 N6 108.6(4) . .
C13 C14 N7 106.7(4) . .
N8 C15 C16 124.7(4) . .
N8 C15 N7 113.6(4) . .
C16 C15 N7 121.8(4) . .
C15 C16 C17 116.6(4) . .
C18 C17 C16 120.3(4) . .
C19 C18 C17 116.6(4) . .
N8 C19 C18 125.6(4) . .
N8 C19 N10 113.8(4) . 2_557
C18 C19 N10 120.7(4) . 2_557
N9 C20 N10 110.9(4) . .
C22 C21 N10 105.3(4) . .
C21 C22 N9 110.4(4) . .
C1 N1 C3 106.6(3) . .
C1 N1 Zn1 123.6(3) . .
C3 N1 Zn1 126.3(3) . .
C1 N2 C2 108.1(3) . .
C1 N2 C4 123.3(3) . .
C2 N2 C4 128.6(4) . .
C4 N3 C8 116.1(4) . .
C9 N4 C11 107.9(3) . .
C9 N4 C8 125.7(4) . .
C11 N4 C8 126.4(4) . .
C9 N5 C10 106.5(3) . .
C9 N5 Zn1 129.9(3) . 2_656
C10 N5 Zn1 122.4(3) . 2_656
C12 N6 C13 106.6(4) . .
C12 N6 Zn1 123.9(3) . .
C13 N6 Zn1 124.0(3) . .
C12 N7 C14 107.5(4) . .
C12 N7 C15 124.5(4) . .
C14 N7 C15 128.0(4) . .
C19 N8 C15 116.2(4) . .
C20 N9 C22 105.3(4) . .
C20 N9 Zn1 130.1(3) . .
C22 N9 Zn1 123.7(3) . .
C20 N10 C21 108.1(3) . .
C20 N10 C19 125.2(4) . 2_557
C21 N10 C19 126.7(4) . 2_557
F2 P1 F3 89.45(17) . .
F2 P1 F5 179.00(19) . .
F3 P1 F5 90.86(16) . .
F2 P1 F1 90.67(18) . .
F3 P1 F1 90.53(16) . .
F5 P1 F1 90.28(17) . .
F2 P1 F6 91.07(18) . .
F3 P1 F6 178.48(18) . .
F5 P1 F6 88.60(18) . .
F1 P1 F6 90.90(17) . .
F2 P1 F4 88.79(18) . .
F3 P1 F4 89.28(16) . .
F5 P1 F4 90.26(18) . .
F1 P1 F4 179.43(18) . .
F6 P1 F4 89.30(16) . .
F9 P2 F8 90.0(3) . .
F9 P2 F12 179.8(2) . .
F8 P2 F12 89.8(2) . .
F9 P2 F11 90.8(2) . .
F8 P2 F11 179.1(2) . .
F12 P2 F11 89.4(2) . .
F9 P2 F7 90.77(17) . .
F8 P2 F7 90.72(17) . .
F12 P2 F7 89.23(16) . .
F11 P2 F7 89.68(16) . .
F9 P2 F10 89.70(17) . .
F8 P2 F10 89.77(17) . .
F12 P2 F10 90.31(16) . .
F11 P2 F10 89.81(16) . .
F7 P2 F10 179.32(16) . .
N9 Zn1 N1 98.32(15) . .
N9 Zn1 N5 120.12(15) . 2_656
N1 Zn1 N5 114.63(14) . 2_656
N9 Zn1 N6 117.42(14) . .
N1 Zn1 N6 108.57(14) . .
N5 Zn1 N6 98.18(15) 2_656 .

loop_
_geom_bond_atom_site_label_1
_geom_bond_atom_site_label_2
_geom_bond_distance
_geom_bond_site_symmetry_2
C1 N1 1.324(5) .
C1 N2 1.345(5) .
C2 C3 1.350(6) .
C2 N2 1.379(5) .
C3 N1 1.393(5) .
C4 N3 1.326(5) .
C4 C5 1.376(6) .
C4 N2 1.438(5) .
C5 C6 1.406(6) .
C6 C7 1.386(6) .
C7 C8 1.381(6) .
C8 N3 1.326(5) .
C8 N4 1.433(5) .
C9 N5 1.319(5) .
C9 N4 1.352(5) .
C10 C11 1.352(6) .
C10 N5 1.395(5) .
C11 N4 1.382(5) .
C12 N6 1.307(5) .
C12 N7 1.359(5) .
C13 C14 1.350(7) .
C13 N6 1.401(6) .
C14 N7 1.374(6) .
C15 N8 1.334(5) .
C15 C16 1.386(6) .
C15 N7 1.433(5) .
C16 C17 1.394(6) .
C17 C18 1.385(7) .
C18 C19 1.379(6) .
C19 N8 1.322(5) .
C19 N10 1.433(5) 2_557
C20 N9 1.330(5) .
C20 N10 1.348(5) .
C21 C22 1.354(6) .
C21 N10 1.387(5) .
C22 N9 1.392(5) .
F1 P1 1.599(3) .
F2 P1 1.586(3) .
F3 P1 1.593(3) .
F4 P1 1.614(3) .
F5 P1 1.595(3) .
F6 P1 1.606(3) .
F7 P2 1.605(3) .
F8 P2 1.583(3) .
F9 P2 1.583(3) .
F10 P2 1.609(3) .
F11 P2 1.593(3) .
F12 P2 1.590(3) .
N1 Zn1 2.014(3) .
N5 Zn1 2.017(3) 2_656
N6 Zn1 2.024(4) .
N9 Zn1 2.000(4) .
N10 C19 1.433(5) 2_557
Zn1 N5 2.017(3) 2_656
